data_1100074
loop_
_publ_author_name
'Elerman, Y'
'Fuess, H'
'Joswig, W'

_publ_section_title
;
Hydrogen Bonding in Magnesium Thiosulphate Hexahydrate Mg S~2~ O~3~
(H~2~ O)~6~. A Neutron Diffraction Study
;
_journal_name_full 'Acta Crystallographica B (24,1968-38,1982)'
_journal_page_first 1799
_journal_page_last 1801
_journal_paper_doi 10.1107/S0567740882007225
_journal_volume 38
_journal_year 1982
_chemical_formula_structural 'Mg S2 O3 (H2 O)6'
_chemical_formula_sum 'H12 Mg O9 S2'
_chemical_name_systematic 'Magnesium thiosulfate hexahydrate'
_space_group_IT_number 62
_symmetry_cell_setting orthorhombic
_symmetry_Int_Tables_number 62
_symmetry_space_group_name_Hall '-P 2ac 2n'
_symmetry_space_group_name_H-M 'P n m a'
_cell_angle_alpha 90
_cell_angle_beta 90
_cell_angle_gamma 90
_cell_formula_units_Z 4
_cell_length_a 9.304(3)
_cell_length_b 14.447(3)
_cell_length_c 6.847(3)
_cell_volume 920.3
_cod_database_code 1100074

loop_
_symmetry_equiv_pos_as_xyz
x,y,z
1/2+x,1/2-y,1/2-z
-x,1/2+y,-z
1/2-x,-y,1/2+z
-x,-y,-z
1/2-x,1/2+y,1/2+z
x,1/2-y,z
1/2+x,y,1/2-z

loop_
_atom_site_label
_atom_site_type_symbol
_atom_site_symmetry_multiplicity
_atom_site_Wyckoff_symbol
_atom_site_fract_x
_atom_site_fract_y
_atom_site_fract_z
_atom_site_occupancy
_atom_site_attached_hydrogens
_atom_site_calc_flag
Mg1 Mg2+ 4 a 0. 0. 0. 1. 0 d
S1 S6+ 4 c 0.040(1) 0.25 0.4380(11) 1. 0 d
S2 S2- 4 c 0.2178(10) 0.25 0.6141(12) 1. 0 d
O1 O2- 8 d -0.0431(3) 0.1660(2) 0.4773(4) 1. 0 d
O2 O2- 4 c 0.0914(6) 0.25 0.2348(6) 1. 0 d
O3 O2- 8 d -0.1546(4) 0.0815(2) 0.1477(5) 1. 0 d
O4 O2- 8 d 0.1277(4) 0.1137(2) -0.0312(4) 1. 0 d
O5 O2- 8 d -0.0982(5) 0.0261(2) -0.2598(5) 1. 0 d
H1 H1+ 8 d 0.8794(7) 0.1111(4) 0.2693(9) 1. 0 d
H2 H1+ 8 d 0.8102(7) 0.1324(4) 0.0656(9) 1. 0 d
H3 H1+ 8 d 0.1195(7) 0.1618(4) 0.0696(9) 1. 0 d
H4 H1+ 8 d 0.1534(8) 0.1465(4) 0.8520(9) 1. 0 d
H5 H1+ 8 d 0.9201(7) 0.0778(4) 0.6506(8) 1. 0 d
H6 H1+ 8 d 0.8167(8) 0.9936(3) 0.6982(9) 1. 0 d

loop_
_atom_type_symbol
_atom_type_oxidation_number
Mg2+ 2.000
S6+ 6.000
S2- -2.000
O2- -2.000
H1+ 1.000
